data_7043123
loop_
_publ_author_name
'Gezer, Gamze'
'Dur\'an Jim\'enez, Dinesh'
'Siegler, Maxime A.'
'Bouwman, Elisabeth'

_publ_section_title
;
 Electrocatalytic Proton Reduction by a Model for [NiFeSe] Hydrogenases
;
_journal_name_full 'Dalton Trans.'
_journal_paper_doi 10.1039/C7DT00972K
_journal_year 2017
_chemical_absolute_configuration ad
_chemical_formula_moiety 'C11 H22 Ni S2 Se2'
_chemical_formula_sum 'C11 H22 Ni S2 Se2'
_chemical_formula_weight 435.03
_space_group_crystal_system monoclinic
_space_group_IT_number 4
_space_group_name_Hall 'P 2yb'
_space_group_name_H-M_alt 'P 1 21 1'
_symmetry_space_group_name_Hall 'P 2yb'
_symmetry_space_group_name_H-M 'P 1 21 1'
_atom_sites_solution_hydrogens geom
_atom_sites_solution_primary direct
_atom_sites_solution_secondary difmap
_audit_creation_method SHELXL-2014/7
_audit_update_record
;
2017-03-14 deposited with the CCDC.
2017-05-25 downloaded from the CCDC.
;
_cell_angle_alpha 90
_cell_angle_beta 103.465(3)
_cell_angle_gamma 90
_cell_formula_units_Z 2
_cell_length_a 7.2301(2)
_cell_length_b 10.3586(2)
_cell_length_c 10.5707(3)
_cell_measurement_reflns_used 7539
_cell_measurement_temperature 110(2)
_cell_measurement_theta_max 27.66
_cell_measurement_theta_min 2.80
_cell_volume 769.92(4)
_computing_cell_refinement
;
CrysAlisPro, Agilent Technologies,
Version 1.171.36.32 (release 02-08-2013 CrysAlis171 .NET)
(compiled Aug  2 2013,16:46:58)
;
_computing_data_collection
;
CrysAlisPro, Agilent Technologies,
Version 1.171.36.32 (release 02-08-2013 CrysAlis171 .NET)
(compiled Aug  2 2013,16:46:58)
;
_computing_data_reduction
;
CrysAlisPro, Agilent Technologies,
Version 1.171.36.32 (release 02-08-2013 CrysAlis171 .NET)
(compiled Aug  2 2013,16:46:58)
;
_computing_molecular_graphics 'SHELXTL v6.10 (Sheldrick, 2008)'
_computing_publication_material 'SHELXTL v6.10 (Sheldrick, 2008)'
_computing_structure_refinement 'SHELXL-2014/7 (Sheldrick, 2015)'
_computing_structure_solution 'SHELXS-2014/7 (Sheldrick, 2015)'
_diffrn_ambient_temperature 110(2)
_diffrn_measured_fraction_theta_full 0.999
_diffrn_measured_fraction_theta_max 0.999
_diffrn_measurement_device_type 'SuperNova, Dual, Cu at zero, Atlas'
_diffrn_measurement_method '\w scans'
_diffrn_radiation_monochromator mirror
_diffrn_radiation_source 'SuperNova (Mo) X-ray Source'
_diffrn_radiation_type MoK\a
_diffrn_radiation_wavelength 0.71073
_diffrn_reflns_av_R_equivalents 0.0301
_diffrn_reflns_av_unetI/netI 0.0304
_diffrn_reflns_Laue_measured_fraction_full 0.999
_diffrn_reflns_Laue_measured_fraction_max 0.999
_diffrn_reflns_limit_h_max 9
_diffrn_reflns_limit_h_min -9
_diffrn_reflns_limit_k_max 13
_diffrn_reflns_limit_k_min -13
_diffrn_reflns_limit_l_max 13
_diffrn_reflns_limit_l_min -13
_diffrn_reflns_number 11826
_diffrn_reflns_point_group_measured_fraction_full 1.000
_diffrn_reflns_point_group_measured_fraction_max 1.000
_diffrn_reflns_theta_full 25.242
_diffrn_reflns_theta_max 27.490
_diffrn_reflns_theta_min 2.792
_exptl_absorpt_coefficient_mu 6.233
_exptl_absorpt_correction_T_max 0.839
_exptl_absorpt_correction_T_min 0.316
_exptl_absorpt_correction_type analytical
_exptl_absorpt_process_details
;
CrysAlisPro, Agilent Technologies,
Version 1.171.36.32 (release 02-08-2013 CrysAlis171 .NET)
(compiled Aug  2 2013,16:46:58)
Analytical numeric absorption correction using a multifaceted crystal
            model based on expressions derived by R.C. Clark & J.S. Reid.
(Clark, R. C. & Reid, J. S. (1995). Acta Cryst. A51, 887-897)
;
_exptl_crystal_colour 'dark green'
_exptl_crystal_density_diffrn 1.877
_exptl_crystal_description plate
_exptl_crystal_F_000 432
_exptl_crystal_size_max 0.26
_exptl_crystal_size_mid 0.19
_exptl_crystal_size_min 0.03
_refine_diff_density_max 0.468
_refine_diff_density_min -0.325
_refine_diff_density_rms 0.073
_refine_ls_abs_structure_details
;
 Flack x determined using 1521 quotients [(I+)-(I-)]/[(I+)+(I-)]
 (Parsons, Flack and Wagner, Acta Cryst. B69 (2013) 249-259).
;
_refine_ls_abs_structure_Flack 0.002(5)
_refine_ls_extinction_method none
_refine_ls_goodness_of_fit_ref 1.041
_refine_ls_hydrogen_treatment constr
_refine_ls_matrix_type full
_refine_ls_number_parameters 149
_refine_ls_number_reflns 3544
_refine_ls_number_restraints 1
_refine_ls_restrained_S_all 1.041
_refine_ls_R_factor_all 0.0230
_refine_ls_R_factor_gt 0.0215
_refine_ls_shift/su_max 0.001
_refine_ls_shift/su_mean 0.000
_refine_ls_structure_factor_coef Fsqd
_refine_ls_weighting_details 'w=1/[\s^2^(Fo^2^)+(0.0249P)^2^+0.0526P] where P=(Fo^2^+2Fc^2^)/3'
_refine_ls_weighting_scheme calc
_refine_ls_wR_factor_gt 0.0486
_refine_ls_wR_factor_ref 0.0495
_reflns_Friedel_coverage 0.895
_reflns_Friedel_fraction_full 1.000
_reflns_Friedel_fraction_max 1.000
_reflns_number_gt 3416
_reflns_number_total 3544
_reflns_threshold_expression 'I > 2\s(I)'
_cod_data_source_file c7dt00972k2.cif
_cod_data_source_block xs0766a
_cod_database_code 7043123
_shelx_shelxl_version_number 2014/7
_shelx_space_group_comment
;
The symmetry employed for this shelxl refinement is uniquely defined
by the following loop, which should always be used as a source of
symmetry information in preference to the above space-group names.
They are only intended as comments.
;

loop_
_space_group_symop_operation_xyz
'x, y, z'
'-x, y+1/2, -z'

loop_
_atom_site_label
_atom_site_type_symbol
_atom_site_fract_x
_atom_site_fract_y
_atom_site_fract_z
_atom_site_U_iso_or_equiv
_atom_site_adp_type
_atom_site_occupancy
_atom_site_site_symmetry_order
_atom_site_calc_flag
_atom_site_refinement_flags_posn
_atom_site_refinement_flags_adp
Ni1 Ni 0.88840(7) 0.24313(4) 0.75038(5) 0.01280(11) Uani 1 1 d . .
S1 S 1.12794(14) 0.19007(9) 0.90555(10) 0.0161(2) Uani 1 1 d . .
S2 S 0.95499(13) 0.09349(8) 0.62423(9) 0.01240(19) Uani 1 1 d . .
Se1 Se 0.78280(6) 0.37867(4) 0.88961(4) 0.02751(12) Uani 1 1 d . .
Se2 Se 0.63053(5) 0.30609(4) 0.59208(4) 0.01894(10) Uani 1 1 d . .
C1 C 0.9733(7) 0.3407(4) 1.0515(4) 0.0260(10) Uani 1 1 d . .
H1A H 0.9767 0.4129 1.1132 0.031 Uiso 1 1 calc R U
H1B H 0.9344 0.2619 1.0917 0.031 Uiso 1 1 calc R U
C2 C 1.1708(6) 0.3207(4) 1.0293(4) 0.0208(8) Uani 1 1 d . .
C3 C 1.3073(8) 0.2692(4) 1.1519(5) 0.0338(12) Uani 1 1 d . .
H3A H 1.3188 0.3325 1.2222 0.051 Uiso 1 1 calc R U
H3B H 1.4326 0.2543 1.1340 0.051 Uiso 1 1 calc R U
H3C H 1.2578 0.1879 1.1781 0.051 Uiso 1 1 calc R U
C4 C 1.2496(6) 0.4431(4) 0.9823(4) 0.0214(9) Uani 1 1 d . .
H4A H 1.1647 0.4717 0.9008 0.032 Uiso 1 1 calc R U
H4B H 1.3762 0.4257 0.9677 0.032 Uiso 1 1 calc R U
H4C H 1.2587 0.5108 1.0482 0.032 Uiso 1 1 calc R U
C5 C 1.3439(6) 0.1843(4) 0.8459(4) 0.0213(9) Uani 1 1 d . .
H5A H 1.3606 0.2674 0.8036 0.026 Uiso 1 1 calc R U
H5B H 1.4548 0.1718 0.9200 0.026 Uiso 1 1 calc R U
C6 C 1.3361(6) 0.0745(4) 0.7484(4) 0.0200(9) Uani 1 1 d . .
H6A H 1.4661 0.0594 0.7361 0.024 Uiso 1 1 calc R U
H6B H 1.2952 -0.0052 0.7858 0.024 Uiso 1 1 calc R U
C7 C 1.2043(5) 0.0979(4) 0.6167(4) 0.0156(8) Uani 1 1 d . .
H7A H 1.2271 0.0313 0.5549 0.019 Uiso 1 1 calc R U
H7B H 1.2331 0.1832 0.5835 0.019 Uiso 1 1 calc R U
C8 C 0.8226(6) 0.1258(4) 0.4535(4) 0.0168(8) Uani 1 1 d . .
C9 C 0.8151(7) 0.0006(4) 0.3771(4) 0.0237(9) Uani 1 1 d . .
H9A H 0.7370 0.0131 0.2889 0.036 Uiso 1 1 calc R U
H9B H 0.7593 -0.0677 0.4207 0.036 Uiso 1 1 calc R U
H9C H 0.9442 -0.0244 0.3727 0.036 Uiso 1 1 calc R U
C10 C 0.9132(6) 0.2339(4) 0.3924(4) 0.0233(9) Uani 1 1 d . .
H10A H 1.0397 0.2070 0.3840 0.035 Uiso 1 1 calc R U
H10B H 0.9247 0.3109 0.4475 0.035 Uiso 1 1 calc R U
H10C H 0.8336 0.2537 0.3061 0.035 Uiso 1 1 calc R U
C11 C 0.6261(5) 0.1616(4) 0.4713(4) 0.0191(8) Uani 1 1 d . .
H11A H 0.5693 0.0853 0.5041 0.023 Uiso 1 1 calc R U
H11B H 0.5440 0.1848 0.3856 0.023 Uiso 1 1 calc R U

loop_
_atom_site_aniso_label
_atom_site_aniso_U_11
_atom_site_aniso_U_22
_atom_site_aniso_U_33
_atom_site_aniso_U_23
_atom_site_aniso_U_13
_atom_site_aniso_U_12
Ni1 0.0126(2) 0.0126(2) 0.0136(2) -0.00220(18) 0.00377(18) -0.00077(17)
S1 0.0191(5) 0.0154(4) 0.0130(5) -0.0008(4) 0.0022(4) -0.0008(4)
S2 0.0137(4) 0.0113(4) 0.0124(5) -0.0004(4) 0.0032(3) -0.0001(3)
Se1 0.0164(2) 0.0353(3) 0.0310(3) -0.0192(2) 0.00594(17) 0.00057(18)
Se2 0.0159(2) 0.01740(18) 0.0233(2) 0.00086(17) 0.00413(15) 0.00391(16)
C1 0.037(3) 0.025(2) 0.018(2) -0.0088(17) 0.0111(19) -0.0089(18)
C2 0.026(2) 0.0211(19) 0.0135(19) -0.0063(18) 0.0011(16) -0.0026(18)
C3 0.041(3) 0.033(3) 0.022(2) -0.0009(19) -0.005(2) 0.002(2)
C4 0.021(2) 0.0201(19) 0.022(2) -0.0048(17) 0.0015(17) -0.0063(17)
C5 0.015(2) 0.024(2) 0.024(2) -0.0017(18) 0.0021(17) 0.0017(16)
C6 0.0158(19) 0.0177(19) 0.027(2) -0.0030(17) 0.0061(16) 0.0015(16)
C7 0.0120(18) 0.0178(18) 0.019(2) -0.0040(16) 0.0066(15) 0.0003(15)
C8 0.020(2) 0.020(2) 0.0108(19) -0.0014(15) 0.0030(15) -0.0005(16)
C9 0.025(2) 0.025(2) 0.020(2) -0.0107(18) 0.0027(17) -0.0030(18)
C10 0.026(2) 0.028(2) 0.018(2) 0.0048(18) 0.0073(17) 0.0018(18)
C11 0.018(2) 0.0202(19) 0.018(2) 0.0005(17) 0.0020(16) -0.0033(16)

loop_
_atom_type_symbol
_atom_type_description
_atom_type_scat_dispersion_real
_atom_type_scat_dispersion_imag
_atom_type_scat_source
C C 0.0033 0.0016 'International Tables Vol C Tables 4.2.6.8 and 6.1.1.4'
H H 0.0000 0.0000 'International Tables Vol C Tables 4.2.6.8 and 6.1.1.4'
S S 0.1246 0.1234 'International Tables Vol C Tables 4.2.6.8 and 6.1.1.4'
Ni Ni 0.3393 1.1124 'International Tables Vol C Tables 4.2.6.8 and 6.1.1.4'
Se Se -0.0929 2.2259 'International Tables Vol C Tables 4.2.6.8 and 6.1.1.4'

loop_
_geom_angle_atom_site_label_1
_geom_angle_atom_site_label_2
_geom_angle_atom_site_label_3
_geom_angle
S1 Ni1 S2 91.80(4)
S1 Ni1 Se1 89.79(3)
S2 Ni1 Se1 170.94(4)
S1 Ni1 Se2 177.40(4)
S2 Ni1 Se2 90.79(3)
Se1 Ni1 Se2 87.62(2)
C5 S1 C2 104.62(19)
C5 S1 Ni1 110.29(14)
C2 S1 Ni1 108.79(14)
C7 S2 C8 104.05(18)
C7 S2 Ni1 111.83(13)
C8 S2 Ni1 109.20(13)
C1 Se1 Ni1 99.52(13)
C11 Se2 Ni1 98.36(12)
C2 C1 Se1 112.7(3)
C2 C1 H1A 109.0
Se1 C1 H1A 109.0
C2 C1 H1B 109.0
Se1 C1 H1B 109.0
H1A C1 H1B 107.8
C1 C2 C4 112.1(4)
C1 C2 C3 111.2(4)
C4 C2 C3 110.5(4)
C1 C2 S1 101.5(3)
C4 C2 S1 113.1(3)
C3 C2 S1 108.2(3)
C2 C3 H3A 109.5
C2 C3 H3B 109.5
H3A C3 H3B 109.5
C2 C3 H3C 109.5
H3A C3 H3C 109.5
H3B C3 H3C 109.5
C2 C4 H4A 109.5
C2 C4 H4B 109.5
H4A C4 H4B 109.5
C2 C4 H4C 109.5
H4A C4 H4C 109.5
H4B C4 H4C 109.5
C6 C5 S1 111.1(3)
C6 C5 H5A 109.4
S1 C5 H5A 109.4
C6 C5 H5B 109.4
S1 C5 H5B 109.4
H5A C5 H5B 108.0
C7 C6 C5 114.7(3)
C7 C6 H6A 108.6
C5 C6 H6A 108.6
C7 C6 H6B 108.6
C5 C6 H6B 108.6
H6A C6 H6B 107.6
C6 C7 S2 111.9(3)
C6 C7 H7A 109.2
S2 C7 H7A 109.2
C6 C7 H7B 109.2
S2 C7 H7B 109.2
H7A C7 H7B 107.9
C10 C8 C11 112.4(3)
C10 C8 C9 111.7(3)
C11 C8 C9 110.7(3)
C10 C8 S2 111.7(3)
C11 C8 S2 102.0(3)
C9 C8 S2 107.9(3)
C8 C9 H9A 109.5
C8 C9 H9B 109.5
H9A C9 H9B 109.5
C8 C9 H9C 109.5
H9A C9 H9C 109.5
H9B C9 H9C 109.5
C8 C10 H10A 109.5
C8 C10 H10B 109.5
H10A C10 H10B 109.5
C8 C10 H10C 109.5
H10A C10 H10C 109.5
H10B C10 H10C 109.5
C8 C11 Se2 113.1(3)
C8 C11 H11A 109.0
Se2 C11 H11A 109.0
C8 C11 H11B 109.0
Se2 C11 H11B 109.0
H11A C11 H11B 107.8

loop_
_geom_bond_atom_site_label_1
_geom_bond_atom_site_label_2
_geom_bond_distance
Ni1 S1 2.1608(11)
Ni1 S2 2.1707(10)
Ni1 Se1 2.2898(6)
Ni1 Se2 2.2910(6)
S1 C5 1.816(4)
S1 C2 1.857(4)
S2 C7 1.824(4)
S2 C8 1.866(4)
Se1 C1 1.970(5)
Se2 C11 1.963(4)
C1 C2 1.515(6)
C1 H1A 0.9900
C1 H1B 0.9900
C2 C4 1.520(6)
C2 C3 1.531(6)
C3 H3A 0.9800
C3 H3B 0.9800
C3 H3C 0.9800
C4 H4A 0.9800
C4 H4B 0.9800
C4 H4C 0.9800
C5 C6 1.527(6)
C5 H5A 0.9900
C5 H5B 0.9900
C6 C7 1.513(6)
C6 H6A 0.9900
C6 H6B 0.9900
C7 H7A 0.9900
C7 H7B 0.9900
C8 C10 1.515(6)
C8 C11 1.521(6)
C8 C9 1.522(6)
C9 H9A 0.9800
C9 H9B 0.9800
C9 H9C 0.9800
C10 H10A 0.9800
C10 H10B 0.9800
C10 H10C 0.9800
C11 H11A 0.9900
C11 H11B 0.9900

loop_
_geom_torsion_atom_site_label_1
_geom_torsion_atom_site_label_2
_geom_torsion_atom_site_label_3
_geom_torsion_atom_site_label_4
_geom_torsion
Se1 C1 C2 C4 65.4(4)
Se1 C1 C2 C3 -170.4(3)
Se1 C1 C2 S1 -55.5(3)
C5 S1 C2 C1 167.6(3)
Ni1 S1 C2 C1 49.7(3)
C5 S1 C2 C4 47.4(3)
Ni1 S1 C2 C4 -70.5(3)
C5 S1 C2 C3 -75.4(3)
Ni1 S1 C2 C3 166.8(3)
C2 S1 C5 C6 176.4(3)
Ni1 S1 C5 C6 -66.8(3)
S1 C5 C6 C7 73.3(4)
C5 C6 C7 S2 -70.2(4)
C8 S2 C7 C6 179.5(3)
Ni1 S2 C7 C6 61.8(3)
C7 S2 C8 C10 -43.2(3)
Ni1 S2 C8 C10 76.3(3)
C7 S2 C8 C11 -163.5(2)
Ni1 S2 C8 C11 -44.0(3)
C7 S2 C8 C9 79.9(3)
Ni1 S2 C8 C9 -160.6(2)
C10 C8 C11 Se2 -63.6(4)
C9 C8 C11 Se2 170.8(3)
S2 C8 C11 Se2 56.2(3)
